data_2102210
loop_
_publ_author_name
'G\"orbitz, Carl Henrik'
'Hersleth, Hans-Petter'

_publ_section_title
;
 Selective solvent inclusion as a tool for mapping molecular properties
 in crystal structures: a diethylstilbestrol example
;
_journal_coeditor_code OS0062
_journal_issue 6
_journal_name_full 'Acta Crystallographica Section B'
_journal_page_first 1094
_journal_page_last 1102
_journal_paper_doi 10.1107/S0108768100012805
_journal_volume 56
_journal_year 2000
_chemical_formula_moiety 'C18 H20 O2,4(C4 H10 O)'
_chemical_formula_sum 'C34 H60 O6'
_chemical_formula_weight 564.84
_chemical_name_systematic
; 
 diethylstilbestrol tert-butanol solvate (1/4)
;
_space_group_IT_number 2
_symmetry_cell_setting triclinic
_symmetry_space_group_name_Hall '-P 1'
_symmetry_space_group_name_H-M 'P -1'
_atom_sites_solution_hydrogens geom
_atom_sites_solution_primary direct
_atom_sites_solution_secondary difmap
_audit_creation_method SHELXL-97
_cell_angle_alpha 85.140(2)
_cell_angle_beta 85.031(2)
_cell_angle_gamma 82.626(2)
_cell_formula_units_Z 1
_cell_length_a 6.2717(6)
_cell_length_b 7.4330(8)
_cell_length_c 20.364(2)
_cell_measurement_reflns_used 3903
_cell_measurement_temperature 150(2)
_cell_measurement_theta_max 25.0
_cell_measurement_theta_min 2.8
_cell_volume 935.32(16)
_computing_cell_refinement 'SAINT (Bruker, 1998)'
_computing_data_collection 'SMART (Bruker, 1998)'
_computing_data_reduction 'SAINT (Bruker, 1998)'
_computing_molecular_graphics 'SHELXTL (Sheldrick, 1997)'
_computing_publication_material 'SHELXTL (Sheldrick, 1997)'
_computing_structure_refinement 'SHELXTL (Sheldrick, 1997)'
_computing_structure_solution 'SHELXTL (Sheldrick, 1997)'
_diffrn_ambient_temperature 150(2)
_diffrn_detector_area_resol_mean 8.3
_diffrn_measured_fraction_theta_full 0.991
_diffrn_measured_fraction_theta_max 0.991
_diffrn_measurement_device_type 'Siemens SMART CCD diffractometer'
_diffrn_measurement_method 'Sets of exposures each taken over 0.3\% \w rotation'
_diffrn_radiation_monochromator graphite
_diffrn_radiation_source 'fine-focus sealed tube'
_diffrn_radiation_type MoK\a
_diffrn_radiation_wavelength 0.71073
_diffrn_reflns_av_R_equivalents 0.0167
_diffrn_reflns_av_sigmaI/netI 0.0164
_diffrn_reflns_limit_h_max 7
_diffrn_reflns_limit_h_min -7
_diffrn_reflns_limit_k_max 8
_diffrn_reflns_limit_k_min -8
_diffrn_reflns_limit_l_max 22
_diffrn_reflns_limit_l_min -24
_diffrn_reflns_number 7061
_diffrn_reflns_theta_full 25.02
_diffrn_reflns_theta_max 25.02
_diffrn_reflns_theta_min 2.88
_diffrn_standards_decay_% 0
_exptl_absorpt_coefficient_mu 0.067
_exptl_absorpt_correction_T_max 0.993
_exptl_absorpt_correction_T_min 0.935
_exptl_absorpt_correction_type empirical
_exptl_absorpt_process_details 'SADABS (Sheldrick, 1996)'
_exptl_crystal_colour colourless
_exptl_crystal_density_diffrn 1.003
_exptl_crystal_density_meas ?
_exptl_crystal_density_method .
_exptl_crystal_description plate
_exptl_crystal_F_000 372
_exptl_crystal_size_max 1.00
_exptl_crystal_size_mid 0.50
_exptl_crystal_size_min 0.10
_refine_diff_density_max 0.168
_refine_diff_density_min -0.147
_refine_diff_density_rms 0.029
_refine_ls_extinction_coef 0.032(6)
_refine_ls_extinction_expression Fc^*^=kFc[1+0.001xFc^2^\l^3^/sin(2\q)]^-1/4^
_refine_ls_extinction_method SHELXTL
_refine_ls_goodness_of_fit_ref 1.046
_refine_ls_hydrogen_treatment mixed
_refine_ls_matrix_type full
_refine_ls_number_parameters 533
_refine_ls_number_reflns 3281
_refine_ls_number_restraints 1428
_refine_ls_restrained_S_all 0.974
_refine_ls_R_factor_all 0.0734
_refine_ls_R_factor_gt 0.0572
_refine_ls_shift/su_max 0.006
_refine_ls_shift/su_mean 0.001
_refine_ls_structure_factor_coef Fsqd
_refine_ls_weighting_details 'calc w=1/[\s^2^(Fo^2^)+(0.0760P)^2^+0.2702P] where P=(Fo^2^+2Fc^2^)/3'
_refine_ls_weighting_scheme calc
_refine_ls_wR_factor_gt 0.1491
_refine_ls_wR_factor_ref 0.1648
_reflns_number_gt 2514
_reflns_number_total 3281
_reflns_threshold_expression >2sigma(I)
_cod_data_source_file os0062.cif
_cod_data_source_block dtbut
_cod_depositor_comments
;1. In the initial file, disorder assemblies were all given given
different
 names, and thus, according to my understanding
 of
_arom_site_disorder_{assembly,group} definition of
 IUCr
(http://www.iucr.org/__data/iucr/cifdic_html/1/cif_core.dic/Iatom_site_disorder_assembly.html,
http://www.iucr.org/__data/iucr/cifdic_html/1/cif_core.dic/Iatom_site_disorder_group.html)
could
 all be accupied simultaniously in any combinations, resulting in
multiple
 atomic clahes.

I have renamed disorder assemblies so that assemblies having
 different
groups specified have the same name. Such renaming gives
 reasonable
molecules when simultaniously occupied disorder groups are picked
 for
all assemblies.

2. The structure has one long C-C bond (C73A C73A
 1.81(3), reported in
the _geom_bond_distance list.

Saulius
 Gra\<zulis
2010.02.17
;

loop_
_cod_entry_issue_id
_cod_entry_issue_origin
_cod_entry_issue_severity
1 original warning

_cod_original_cell_volume 935.34(17)
_cod_original_sg_symbol_H-M P-1
_cod_database_code 2102210

loop_
_symmetry_equiv_pos_as_xyz
'x, y, z'
'-x, -y, -z'

loop_
_atom_site_label
_atom_site_type_symbol
_atom_site_fract_x
_atom_site_fract_y
_atom_site_fract_z
_atom_site_U_iso_or_equiv
_atom_site_adp_type
_atom_site_occupancy
_atom_site_symmetry_multiplicity
_atom_site_calc_flag
_atom_site_refinement_flags
_atom_site_disorder_assembly
_atom_site_disorder_group
O1A O 0.1714(2) 0.27709(17) 0.25952(6) 0.0646(4) Uani 0.451(4) 1 d PDU A 1
H1A H 0.040(4) 0.301(3) 0.2856(12) 0.093(8) Uiso 1 1 d . B 1
C11A C 0.0533(8) 0.1214(6) 0.0752(2) 0.0550(11) Uani 0.451(4) 1 d PDU A 1
C21A C -0.1057(9) 0.1279(7) 0.1261(2) 0.0541(11) Uani 0.451(4) 1 d PDU A 1
H21A H -0.2420 0.0933 0.1189 0.065 Uiso 0.451(4) 1 calc PR A 1
C31A C -0.0743(9) 0.1832(8) 0.1875(2) 0.0534(11) Uani 0.451(4) 1 d PDU A 1
H31A H -0.1893 0.1908 0.2211 0.064 Uiso 0.451(4) 1 calc PR A 1
C41A C 0.1259(10) 0.2272(8) 0.1994(2) 0.0513(10) Uani 0.451(4) 1 d PDU A 1
C51A C 0.2862(10) 0.2228(8) 0.1492(2) 0.0532(10) Uani 0.451(4) 1 d PDU A 1
H51A H 0.4227 0.2567 0.1565 0.064 Uiso 0.451(4) 1 calc PR A 1
C61A C 0.2513(9) 0.1696(7) 0.0883(2) 0.0546(11) Uani 0.451(4) 1 d PDU A 1
H61A H 0.3654 0.1658 0.0544 0.066 Uiso 0.451(4) 1 calc PR A 1
C71A C 0.0112(9) 0.0740(8) 0.0073(2) 0.0580(11) Uani 0.451(4) 1 d PDU . 1
C81A C -0.0225(15) 0.2399(11) -0.0412(4) 0.0689(16) Uani 0.451(4) 1 d PDU A 1
H81A H 0.0016 0.2020 -0.0870 0.083 Uiso 0.451(4) 1 calc PR A 1
H82A H 0.0832 0.3242 -0.0353 0.083 Uiso 0.451(4) 1 calc PR A 1
C91A C -0.2624(11) 0.3424(7) -0.0298(2) 0.0896(17) Uani 0.451(4) 1 d PDU A 1
H91A H -0.2896 0.4361 -0.0660 0.134 Uiso 0.451(4) 1 calc PR A 1
H92A H -0.2777 0.3993 0.0123 0.134 Uiso 0.451(4) 1 calc PR A 1
H93A H -0.3666 0.2543 -0.0288 0.134 Uiso 0.451(4) 1 calc PR A 1
O12A O 0.1714(2) 0.27709(17) 0.25952(6) 0.0646(4) Uani 0.421(4) 1 d PDU A 2
C12A C 0.0703(8) 0.0496(6) 0.0871(2) 0.0482(9) Uani 0.421(4) 1 d PDU A 2
C22A C -0.0918(9) 0.0676(7) 0.1374(2) 0.0545(12) Uani 0.421(4) 1 d PDU A 2
H22A H -0.2264 0.0269 0.1322 0.065 Uiso 0.421(4) 1 calc PR A 2
C32A C -0.0630(9) 0.1432(9) 0.1952(3) 0.0537(12) Uani 0.421(4) 1 d PDU A 2
H32A H -0.1759 0.1526 0.2295 0.064 Uiso 0.421(4) 1 calc PR A 2
C42A C 0.1317(11) 0.2054(8) 0.2027(2) 0.0488(10) Uani 0.421(4) 1 d PDU A 2
C52A C 0.2960(10) 0.1869(9) 0.1537(2) 0.0523(12) Uani 0.421(4) 1 d PDU A 2
H52A H 0.4308 0.2269 0.1593 0.063 Uiso 0.421(4) 1 calc PR A 2
C62A C 0.2655(9) 0.1103(9) 0.0965(3) 0.0558(11) Uani 0.421(4) 1 d PDU A 2
H62A H 0.3799 0.0987 0.0627 0.067 Uiso 0.421(4) 1 calc PR A 2
C72A C 0.0417(7) -0.0446(7) 0.0270(2) 0.0547(11) Uani 0.421(4) 1 d PDU . 2
C82A C 0.1167(13) -0.2486(11) 0.0331(4) 0.0714(19) Uani 0.421(4) 1 d PU A 2
H83A H 0.1287 -0.2957 -0.0113 0.086 Uiso 0.421(4) 1 calc PR A 2
H84A H 0.2617 -0.2694 0.0501 0.086 Uiso 0.421(4) 1 calc PR A 2
C92A C -0.0254(19) -0.3451(9) 0.0755(4) 0.112(3) Uani 0.421(4) 1 d PU A 2
H94A H -0.1559 -0.2635 0.0875 0.169 Uiso 0.421(4) 1 calc PR A 2
H95A H 0.0450 -0.3929 0.1156 0.169 Uiso 0.421(4) 1 calc PR A 2
H96A H -0.0644 -0.4463 0.0530 0.169 Uiso 0.421(4) 1 calc PR A 2
O13A O 0.1714(2) 0.27709(17) 0.25952(6) 0.0646(4) Uani 0.128(3) 1 d PDU A 3
C13A C 0.0470(19) 0.1724(16) 0.0682(4) 0.0538(16) Uani 0.128(3) 1 d PDU A 3
C23A C -0.1094(16) 0.2625(15) 0.1096(4) 0.0520(16) Uani 0.128(3) 1 d PDU A 3
H23A H -0.2483 0.3007 0.0945 0.062 Uiso 0.128(3) 1 calc PR A 3
C33A C -0.0688(14) 0.2986(14) 0.1725(4) 0.0527(15) Uani 0.128(3) 1 d PDU A 3
H33A H -0.1792 0.3625 0.1995 0.063 Uiso 0.128(3) 1 calc PR A 3
C43A C 0.1303(15) 0.2429(12) 0.1964(3) 0.0522(15) Uani 0.128(3) 1 d PDU A 3
C53A C 0.2883(16) 0.154(2) 0.1561(4) 0.0524(16) Uani 0.128(3) 1 d PDU A 3
H53A H 0.4272 0.1173 0.1713 0.063 Uiso 0.128(3) 1 calc PR A 3
C63A C 0.2458(18) 0.118(2) 0.0928(5) 0.0532(16) Uani 0.128(3) 1 d PDU A 3
H63A H 0.3566 0.0550 0.0658 0.064 Uiso 0.128(3) 1 calc PR A 3
C73A C -0.009(3) 0.122(2) 0.0023(5) 0.0550(19) Uani 0.128(3) 1 d PDU . 3
C83A C -0.043(4) 0.286(4) -0.0475(9) 0.064(3) Uani 0.128(3) 1 d PDU A 3
H85A H -0.1286 0.3894 -0.0260 0.077 Uiso 0.128(3) 1 calc PR A 3
H86A H -0.1217 0.2559 -0.0843 0.077 Uiso 0.128(3) 1 calc PR A 3
C93A C 0.192(4) 0.341(2) -0.0753(10) 0.083(4) Uani 0.128(3) 1 d PDU A 3
H97A H 0.1753 0.4647 -0.0966 0.125 Uiso 0.128(3) 1 calc PR A 3
H98A H 0.2576 0.2557 -0.1076 0.125 Uiso 0.128(3) 1 calc PR A 3
H99A H 0.2839 0.3356 -0.0386 0.125 Uiso 0.128(3) 1 calc PR A 3
O11B O 0.4748(13) 0.4907(9) 0.2940(4) 0.0676(14) Uani 0.515(5) 1 d PDU B 1
H1B H 0.382(4) 0.431(3) 0.2829(12) 0.091(8) Uiso 1 1 d . F 1
C11B C 0.4011(8) 0.6780(8) 0.2738(3) 0.0649(12) Uani 0.515(5) 1 d PDU B 1
C21B C 0.5894(10) 0.7826(12) 0.2795(4) 0.105(2) Uani 0.515(5) 1 d PDU B 1
H21B H 0.7094 0.7400 0.2483 0.157 Uiso 0.515(5) 1 calc PR B 1
H22B H 0.6351 0.7630 0.3246 0.157 Uiso 0.515(5) 1 calc PR B 1
H23B H 0.5457 0.9126 0.2692 0.157 Uiso 0.515(5) 1 calc PR B 1
C31B C 0.2113(10) 0.7428(8) 0.3205(3) 0.0887(15) Uani 0.515(5) 1 d PDU B 1
H31B H 0.2568 0.7353 0.3655 0.133 Uiso 0.515(5) 1 calc PR B 1
H32B H 0.0963 0.6658 0.3190 0.133 Uiso 0.515(5) 1 calc PR B 1
H33B H 0.1577 0.8691 0.3071 0.133 Uiso 0.515(5) 1 calc PR B 1
C41B C 0.3357(12) 0.6904(7) 0.2045(2) 0.0909(15) Uani 0.515(5) 1 d PDU B 1
H41B H 0.4598 0.6472 0.1749 0.136 Uiso 0.515(5) 1 calc PR B 1
H42B H 0.2847 0.8172 0.1910 0.136 Uiso 0.515(5) 1 calc PR B 1
H43B H 0.2197 0.6150 0.2023 0.136 Uiso 0.515(5) 1 calc PR B 1
O12B O 0.457(2) 0.5005(15) 0.3003(7) 0.078(3) Uani 0.318(5) 1 d PDU B 2
C12B C 0.4327(14) 0.6744(14) 0.2622(5) 0.0761(19) Uani 0.318(5) 1 d PDU B 2
C22B C 0.5142(17) 0.8080(19) 0.3030(6) 0.089(3) Uani 0.318(5) 1 d PDU B 2
H24B H 0.6679 0.7722 0.3086 0.134 Uiso 0.318(5) 1 calc PR B 2
H25B H 0.4337 0.8082 0.3465 0.134 Uiso 0.318(5) 1 calc PR B 2
H26B H 0.4938 0.9301 0.2805 0.134 Uiso 0.318(5) 1 calc PR B 2
C32B C 0.1980(11) 0.7246(10) 0.2507(6) 0.089(2) Uani 0.318(5) 1 d PDU B 2
H34B H 0.1138 0.7369 0.2933 0.133 Uiso 0.318(5) 1 calc PR B 2
H35B H 0.1480 0.6293 0.2276 0.133 Uiso 0.318(5) 1 calc PR B 2
H36B H 0.1793 0.8403 0.2238 0.133 Uiso 0.318(5) 1 calc PR B 2
C42B C 0.5655(18) 0.6575(15) 0.1971(5) 0.109(3) Uani 0.318(5) 1 d PDU B 2
H44B H 0.7182 0.6273 0.2052 0.163 Uiso 0.318(5) 1 calc PR B 2
H45B H 0.5454 0.7731 0.1702 0.163 Uiso 0.318(5) 1 calc PR B 2
H46B H 0.5192 0.5611 0.1737 0.163 Uiso 0.318(5) 1 calc PR B 2
O13B O 0.417(3) 0.4912(19) 0.3145(10) 0.072(3) Uani 0.166(4) 1 d PDU B 3
C13B C 0.390(2) 0.6790(19) 0.2874(8) 0.075(2) Uani 0.166(4) 1 d PDU B 3
C23B C 0.525(3) 0.779(3) 0.3267(11) 0.092(4) Uani 0.166(4) 1 d PDU B 3
H27B H 0.6782 0.7362 0.3168 0.138 Uiso 0.166(4) 1 calc PR B 3
H28B H 0.4865 0.7549 0.3740 0.138 Uiso 0.166(4) 1 calc PR B 3
H29B H 0.4985 0.9097 0.3146 0.138 Uiso 0.166(4) 1 calc PR B 3
C33B C 0.153(2) 0.748(3) 0.2977(14) 0.086(4) Uani 0.166(4) 1 d PDU B 3
H37B H 0.1092 0.7439 0.3451 0.129 Uiso 0.166(4) 1 calc PR B 3
H38B H 0.0683 0.6720 0.2759 0.129 Uiso 0.166(4) 1 calc PR B 3
H39B H 0.1277 0.8742 0.2787 0.129 Uiso 0.166(4) 1 calc PR B 3
C43B C 0.460(4) 0.689(3) 0.2153(8) 0.097(3) Uani 0.166(4) 1 d PDU B 3
H47B H 0.6132 0.6418 0.2091 0.145 Uiso 0.166(4) 1 calc PR B 3
H48B H 0.4381 0.8155 0.1971 0.145 Uiso 0.166(4) 1 calc PR B 3
H49B H 0.3750 0.6153 0.1925 0.145 Uiso 0.166(4) 1 calc PR B 3
O11C O 0.837(2) 0.3217(11) 0.3430(3) 0.0733(17) Uani 0.515(5) 1 d PDU C 1
H1C H 0.723(5) 0.383(4) 0.3326(12) 0.099(9) Uiso 1 1 d . I 1
C11C C 0.8271(10) 0.2898(8) 0.4131(3) 0.0670(12) Uani 0.515(5) 1 d PDU C 1
C21C C 1.0552(9) 0.2147(14) 0.4289(7) 0.091(2) Uani 0.515(5) 1 d PDU C 1
H21C H 1.1548 0.3010 0.4108 0.137 Uiso 0.515(5) 1 calc PR C 1
H22C H 1.0960 0.0982 0.4092 0.137 Uiso 0.515(5) 1 calc PR C 1
H23C H 1.0619 0.1963 0.4770 0.137 Uiso 0.515(5) 1 calc PR C 1
C31C C 0.7588(12) 0.4707(9) 0.4433(4) 0.0869(17) Uani 0.515(5) 1 d PDU C 1
H31C H 0.6112 0.5166 0.4329 0.130 Uiso 0.515(5) 1 calc PR C 1
H32C H 0.8564 0.5587 0.4252 0.130 Uiso 0.515(5) 1 calc PR C 1
H33C H 0.7650 0.4534 0.4914 0.130 Uiso 0.515(5) 1 calc PR C 1
C41C C 0.6687(11) 0.1543(9) 0.4357(3) 0.0986(19) Uani 0.515(5) 1 d PDU C 1
H41C H 0.5247 0.2041 0.4228 0.148 Uiso 0.515(5) 1 calc PR C 1
H42C H 0.6646 0.1315 0.4839 0.148 Uiso 0.515(5) 1 calc PR C 1
H43C H 0.7148 0.0400 0.4150 0.148 Uiso 0.515(5) 1 calc PR C 1
O12C O 0.855(3) 0.3697(16) 0.3404(5) 0.0609(18) Uani 0.318(5) 1 d PDU C 2
C12C C 0.8348(16) 0.2783(13) 0.4049(5) 0.0725(18) Uani 0.318(5) 1 d PDU C 2
C22C C 1.0642(14) 0.239(2) 0.4254(11) 0.083(3) Uani 0.318(5) 1 d PDU C 2
H24C H 1.1288 0.3526 0.4232 0.124 Uiso 0.318(5) 1 calc PR C 2
H25C H 1.1491 0.1555 0.3956 0.124 Uiso 0.318(5) 1 calc PR C 2
H26C H 1.0629 0.1827 0.4708 0.124 Uiso 0.318(5) 1 calc PR C 2
C32C C 0.697(2) 0.4042(16) 0.4506(6) 0.096(3) Uani 0.318(5) 1 d PDU C 2
H34C H 0.5488 0.4242 0.4370 0.144 Uiso 0.318(5) 1 calc PR C 2
H35C H 0.7552 0.5208 0.4482 0.144 Uiso 0.318(5) 1 calc PR C 2
H36C H 0.6965 0.3490 0.4960 0.144 Uiso 0.318(5) 1 calc PR C 2
C42C C 0.7346(10) 0.1036(8) 0.4007(3) 0.090(2) Uani 0.318(5) 1 d PDU C 2
H44C H 0.5839 0.1339 0.3905 0.135 Uiso 0.318(5) 1 calc PR C 2
H45C H 0.7412 0.0311 0.4431 0.135 Uiso 0.318(5) 1 calc PR C 2
H46C H 0.8145 0.0335 0.3658 0.135 Uiso 0.318(5) 1 calc PR C 2
O13C O 0.7727(10) 0.2768(8) 0.3456(3) 0.066(3) Uani 0.166(4) 1 d PRDU C 3
C13C C 0.8074(10) 0.2286(8) 0.4136(3) 0.072(2) Uani 0.166(4) 1 d PRDU C 3
C23C C 0.9896(10) 0.0729(8) 0.4134(3) 0.092(3) Uani 0.166(4) 1 d PRDU C 3
H27C H 1.1283 0.1220 0.4093 0.138 Uiso 0.166(4) 1 calc PR C 3
H28C H 0.9811 0.0002 0.3759 0.138 Uiso 0.166(4) 1 calc PR C 3
H29C H 0.9769 -0.0040 0.4547 0.138 Uiso 0.166(4) 1 calc PR C 3
C33C C 0.870(2) 0.3910(15) 0.4439(6) 0.090(3) Uani 0.166(4) 1 d PDU C 3
H37C H 0.7441 0.4826 0.4490 0.135 Uiso 0.166(4) 1 calc PR C 3
H38C H 0.9835 0.4433 0.4150 0.135 Uiso 0.166(4) 1 calc PR C 3
H39C H 0.9240 0.3525 0.4873 0.135 Uiso 0.166(4) 1 calc PR C 3
C43C C 0.6003(17) 0.169(2) 0.4494(7) 0.096(4) Uani 0.166(4) 1 d PDU C 3
H47C H 0.4822 0.2683 0.4447 0.143 Uiso 0.166(4) 1 calc PR C 3
H48C H 0.6218 0.1395 0.4963 0.143 Uiso 0.166(4) 1 calc PR C 3
H49C H 0.5642 0.0617 0.4300 0.143 Uiso 0.166(4) 1 calc PR C 3

loop_
_atom_site_aniso_label
_atom_site_aniso_U_11
_atom_site_aniso_U_22
_atom_site_aniso_U_33
_atom_site_aniso_U_23
_atom_site_aniso_U_13
_atom_site_aniso_U_12
O1A 0.0825(10) 0.0666(8) 0.0522(7) -0.0151(6) -0.0147(6) -0.0247(7)
C11A 0.0698(18) 0.051(3) 0.0489(15) -0.0101(17) -0.0063(13) -0.021(2)
C21A 0.0623(18) 0.054(3) 0.0495(17) -0.0094(19) -0.0102(13) -0.013(2)
C31A 0.0637(17) 0.051(3) 0.0472(17) -0.0095(18) -0.0088(14) -0.0060(18)
C41A 0.0718(19) 0.039(2) 0.0470(16) -0.0080(18) -0.0142(14) -0.0115(19)
C51A 0.0702(19) 0.044(3) 0.0502(15) 0.0034(17) -0.0118(13) -0.0260(19)
C61A 0.0697(18) 0.051(3) 0.0471(16) 0.0015(18) -0.0044(14) -0.0248(19)
C71A 0.068(2) 0.061(3) 0.0489(17) -0.0061(18) -0.0058(15) -0.0204(19)
C81A 0.098(3) 0.064(4) 0.053(2) -0.001(2) -0.012(3) -0.037(3)
C91A 0.140(4) 0.053(3) 0.070(3) 0.000(2) -0.013(3) 0.011(3)
O12A 0.0825(10) 0.0666(8) 0.0522(7) -0.0151(6) -0.0147(6) -0.0247(7)
C12A 0.0635(17) 0.040(2) 0.0409(17) -0.0051(15) -0.0161(13) 0.0026(18)
C22A 0.0534(18) 0.059(3) 0.055(2) -0.017(2) -0.0143(14) -0.004(2)
C32A 0.0587(19) 0.057(3) 0.0490(19) -0.0138(19) -0.0044(15) -0.0134(19)
C42A 0.0656(19) 0.041(2) 0.0437(17) -0.0045(17) -0.0126(14) -0.0137(19)
C52A 0.0672(19) 0.041(3) 0.0538(17) 0.0007(18) -0.0029(14) -0.0284(19)
C62A 0.0728(19) 0.044(3) 0.0524(19) -0.0062(19) 0.0041(16) -0.019(2)
C72A 0.071(2) 0.047(2) 0.046(2) -0.0111(18) -0.0226(16) 0.0122(17)
C82A 0.103(5) 0.050(3) 0.062(4) -0.019(2) -0.037(4) 0.019(3)
C92A 0.197(8) 0.067(3) 0.081(4) 0.004(3) -0.039(5) -0.034(4)
O13A 0.0825(10) 0.0666(8) 0.0522(7) -0.0151(6) -0.0147(6) -0.0247(7)
C13A 0.068(3) 0.047(3) 0.050(2) -0.009(3) -0.005(2) -0.017(3)
C23A 0.062(3) 0.050(4) 0.048(3) -0.009(3) -0.010(2) -0.014(3)
C33A 0.065(3) 0.048(4) 0.048(3) -0.009(3) -0.007(2) -0.016(3)
C43A 0.069(3) 0.044(3) 0.049(2) -0.010(3) -0.0127(19) -0.017(3)
C53A 0.065(3) 0.042(4) 0.052(2) -0.002(3) -0.005(2) -0.018(3)
C63A 0.068(3) 0.045(4) 0.047(3) -0.001(3) -0.001(2) -0.011(3)
C73A 0.076(4) 0.045(4) 0.049(3) -0.008(3) -0.004(3) -0.021(4)
C83A 0.098(6) 0.050(6) 0.051(4) -0.002(4) -0.007(5) -0.033(6)
C93A 0.112(8) 0.063(8) 0.080(9) -0.004(6) 0.013(8) -0.042(8)
O11B 0.062(3) 0.0496(18) 0.098(3) -0.0085(19) -0.044(2) -0.0047(17)
C11B 0.064(2) 0.0444(18) 0.093(3) -0.005(2) -0.0312(19) -0.0143(17)
C21B 0.097(3) 0.088(4) 0.142(5) 0.007(4) -0.035(3) -0.052(4)
C31B 0.088(3) 0.059(2) 0.115(3) 0.001(3) -0.012(2) 0.005(2)
C41B 0.123(4) 0.061(2) 0.093(2) 0.007(2) -0.044(3) -0.012(3)
O12B 0.081(6) 0.049(3) 0.110(6) -0.003(4) -0.047(5) -0.006(4)
C12B 0.069(3) 0.057(3) 0.105(4) 0.005(3) -0.030(3) -0.010(3)
C22B 0.090(5) 0.052(4) 0.131(7) 0.003(5) -0.039(5) -0.014(4)
C32B 0.071(3) 0.056(3) 0.139(6) 0.018(4) -0.036(4) -0.008(3)
C42B 0.110(5) 0.085(5) 0.126(5) 0.000(4) -0.001(4) 0.001(5)
O13B 0.071(7) 0.040(3) 0.111(7) 0.002(4) -0.045(6) -0.008(4)
C13B 0.072(4) 0.047(3) 0.110(5) 0.011(4) -0.033(4) -0.010(4)
C23B 0.096(7) 0.046(6) 0.140(8) 0.000(7) -0.037(7) -0.022(6)
C33B 0.077(4) 0.053(6) 0.124(9) 0.021(8) -0.030(6) 0.002(4)
C43B 0.103(8) 0.069(7) 0.115(5) 0.010(5) -0.019(6) -0.007(8)
O11C 0.064(4) 0.100(4) 0.0503(19) -0.018(2) -0.0176(18) 0.028(3)
C11C 0.059(2) 0.092(2) 0.050(2) -0.0120(19) -0.020(2) 0.0027(17)
C21C 0.070(2) 0.124(5) 0.077(4) 0.001(4) -0.033(3) 0.011(2)
C31C 0.091(5) 0.110(3) 0.062(3) -0.032(3) -0.017(3) 0.004(3)
C41C 0.085(3) 0.114(3) 0.099(4) 0.005(3) -0.025(3) -0.017(3)
O12C 0.052(4) 0.074(4) 0.058(3) -0.015(2) -0.018(2) 0.005(3)
C12C 0.066(3) 0.098(3) 0.056(3) -0.011(3) -0.020(3) -0.007(3)
C22C 0.078(3) 0.109(6) 0.064(5) -0.008(5) -0.035(4) -0.004(3)
C32C 0.086(5) 0.137(6) 0.065(4) -0.026(5) -0.002(4) -0.009(5)
C42C 0.079(4) 0.101(4) 0.092(5) 0.005(3) -0.021(4) -0.018(3)
O13C 0.062(6) 0.088(6) 0.047(3) -0.002(3) -0.010(3) -0.001(4)
C13C 0.063(4) 0.102(4) 0.048(3) 0.000(4) -0.013(3) -0.004(3)
C23C 0.082(6) 0.106(6) 0.082(7) 0.021(5) -0.017(5) 0.007(5)
C33C 0.082(6) 0.128(5) 0.064(5) -0.022(5) -0.017(5) -0.012(5)
C43C 0.093(6) 0.115(8) 0.074(7) 0.001(7) 0.018(6) -0.017(5)

loop_
_atom_type_symbol
_atom_type_description
_atom_type_scat_dispersion_real
_atom_type_scat_dispersion_imag
_atom_type_scat_source
C C 0.0033 0.0016 'International Tables Vol C Tables 4.2.6.8 and 6.1.1.4'
H H 0.0000 0.0000 'International Tables Vol C Tables 4.2.6.8 and 6.1.1.4'
O O 0.0106 0.0060 'International Tables Vol C Tables 4.2.6.8 and 6.1.1.4'

loop_
_geom_angle_atom_site_label_1
_geom_angle_atom_site_label_2
_geom_angle_atom_site_label_3
_geom_angle
_geom_angle_site_symmetry_1
_geom_angle_site_symmetry_3
C41A O1A H1A 108.3(15) . .
C21A C11A C61A 116.9(3) . .
C21A C11A C71A 121.5(4) . .
C61A C11A C71A 121.5(4) . .
C11A C21A C31A 122.3(4) . .
C11A C21A H21A 118.8 . .
C31A C21A H21A 118.8 . .
C41A C31A C21A 119.4(4) . .
C41A C31A H31A 120.3 . .
C21A C31A H31A 120.3 . .
C51A C41A O1A 118.0(4) . .
C51A C41A C31A 119.1(3) . .
O1A C41A C31A 122.8(4) . .
C41A C51A C61A 120.6(4) . .
C41A C51A H51A 119.7 . .
C61A C51A H51A 119.7 . .
C51A C61A C11A 121.6(4) . .
C51A C61A H61A 119.2 . .
C11A C61A H61A 119.2 . .
C71A C71A C11A 125.3(6) 2 .
C71A C71A C81A 121.6(6) 2 .
C11A C71A C81A 112.8(4) . .
C71A C81A C91A 110.6(6) . .
C71A C81A H81A 109.5 . .
C91A C81A H81A 109.5 . .
C71A C81A H82A 109.5 . .
C91A C81A H82A 109.5 . .
H81A C81A H82A 108.1 . .
C81A C91A H91A 109.5 . .
C81A C91A H92A 109.5 . .
H91A C91A H92A 109.5 . .
C81A C91A H93A 109.5 . .
H91A C91A H93A 109.5 . .
H92A C91A H93A 109.5 . .
C22A C12A C62A 117.7(3) . .
C22A C12A C72A 120.8(4) . .
C62A C12A C72A 121.3(4) . .
C32A C22A C12A 121.7(4) . .
C32A C22A H22A 119.2 . .
C12A C22A H22A 119.2 . .
C22A C32A C42A 119.4(4) . .
C22A C32A H32A 120.3 . .
C42A C32A H32A 120.3 . .
C52A C42A C32A 119.9(4) . .
C42A C52A C62A 120.0(4) . .
C42A C52A H52A 120.0 . .
C62A C52A H52A 120.0 . .
C52A C62A C12A 121.2(4) . .
C52A C62A H62A 119.4 . .
C12A C62A H62A 119.4 . .
C72A C72A C12A 122.4(5) 2 .
C72A C72A C82A 123.9(5) 2 .
C12A C72A C82A 113.7(4) . .
C92A C82A C72A 112.2(6) . .
C92A C82A H83A 109.2 . .
C72A C82A H83A 109.2 . .
C92A C82A H84A 109.2 . .
C72A C82A H84A 109.2 . .
H83A C82A H84A 107.9 . .
C82A C92A H94A 109.5 . .
C82A C92A H95A 109.5 . .
H94A C92A H95A 109.5 . .
C82A C92A H96A 109.5 . .
H94A C92A H96A 109.5 . .
H95A C92A H96A 109.5 . .
C23A C13A C63A 116.9(5) . .
C23A C13A C73A 119.8(6) . .
C63A C13A C73A 123.1(6) . .
C33A C23A C13A 121.6(6) . .
C33A C23A H23A 119.2 . .
C13A C23A H23A 119.2 . .
C23A C33A C43A 120.7(6) . .
C23A C33A H33A 119.6 . .
C43A C33A H33A 119.6 . .
C53A C43A C33A 118.7(5) . .
C43A C53A C63A 120.1(6) . .
C43A C53A H53A 119.9 . .
C63A C53A H53A 119.9 . .
C13A C63A C53A 121.9(6) . .
C13A C63A H63A 119.1 . .
C53A C63A H63A 119.1 . .
C13A C73A C83A 112.6(9) . .
C13A C73A C73A 112.4(11) . 2
C83A C73A C73A 134.5(12) . 2
C73A C83A C93A 108.2(11) . .
C73A C83A H85A 110.1 . .
C93A C83A H85A 110.1 . .
C73A C83A H86A 110.1 . .
C93A C83A H86A 110.1 . .
H85A C83A H86A 108.4 . .
C83A C93A H97A 109.5 . .
C83A C93A H98A 109.5 . .
H97A C93A H98A 109.5 . .
C83A C93A H99A 109.5 . .
H97A C93A H99A 109.5 . .
H98A C93A H99A 109.5 . .
C11B O11B H1B 105.2(17) . .
O11B C11B C41B 109.4(4) . .
O11B C11B C31B 108.4(4) . .
C41B C11B C31B 110.3(4) . .
O11B C11B C21B 105.8(4) . .
C41B C11B C21B 111.9(5) . .
C31B C11B C21B 110.9(4) . .
C11B C21B H21B 109.5 . .
C11B C21B H22B 109.5 . .
H21B C21B H22B 109.5 . .
C11B C21B H23B 109.5 . .
H21B C21B H23B 109.5 . .
H22B C21B H23B 109.5 . .
C11B C31B H31B 109.5 . .
C11B C31B H32B 109.5 . .
H31B C31B H32B 109.5 . .
C11B C31B H33B 109.5 . .
H31B C31B H33B 109.5 . .
H32B C31B H33B 109.5 . .
C11B C41B H41B 109.5 . .
C11B C41B H42B 109.5 . .
H41B C41B H42B 109.5 . .
C11B C41B H43B 109.5 . .
H41B C41B H43B 109.5 . .
H42B C41B H43B 109.5 . .
C12B O12B H1B 106.7(19) . .
O12B C12B C32B 108.3(6) . .
O12B C12B C42B 108.8(6) . .
C32B C12B C42B 110.3(6) . .
O12B C12B C22B 106.1(6) . .
C32B C12B C22B 111.9(6) . .
C42B C12B C22B 111.2(6) . .
C12B C22B H24B 109.5 . .
C12B C22B H25B 109.5 . .
H24B C22B H25B 109.5 . .
C12B C22B H26B 109.5 . .
H24B C22B H26B 109.5 . .
H25B C22B H26B 109.5 . .
C12B C32B H34B 109.5 . .
C12B C32B H35B 109.5 . .
H34B C32B H35B 109.5 . .
C12B C32B H36B 109.5 . .
H34B C32B H36B 109.5 . .
H35B C32B H36B 109.5 . .
C12B C42B H44B 109.5 . .
C12B C42B H45B 109.5 . .
H44B C42B H45B 109.5 . .
C12B C42B H46B 109.5 . .
H44B C42B H46B 109.5 . .
H45B C42B H46B 109.5 . .
C13B O13B H1B 103(2) . .
O13B C13B C43B 109.9(7) . .
O13B C13B C33B 107.2(7) . .
C43B C13B C33B 110.1(7) . .
O13B C13B C23B 105.6(6) . .
C43B C13B C23B 112.4(7) . .
C33B C13B C23B 111.4(7) . .
C13B C23B H27B 109.5 . .
C13B C23B H28B 109.5 . .
H27B C23B H28B 109.5 . .
C13B C23B H29B 109.5 . .
H27B C23B H29B 109.5 . .
H28B C23B H29B 109.5 . .
C13B C33B H37B 109.5 . .
C13B C33B H38B 109.5 . .
H37B C33B H38B 109.5 . .
C13B C33B H39B 109.5 . .
H37B C33B H39B 109.5 . .
H38B C33B H39B 109.5 . .
C13B C43B H47B 109.5 . .
C13B C43B H48B 109.5 . .
H47B C43B H48B 109.5 . .
C13B C43B H49B 109.5 . .
H47B C43B H49B 109.5 . .
H48B C43B H49B 109.5 . .
C11C O11C H1C 108.8(19) . .
O11C C11C C21C 105.2(4) . .
O11C C11C C41C 109.9(4) . .
C21C C11C C41C 111.4(4) . .
O11C C11C C31C 108.3(4) . .
C21C C11C C31C 110.7(4) . .
C41C C11C C31C 111.1(4) . .
C11C C21C H21C 109.5 . .
C11C C21C H22C 109.5 . .
H21C C21C H22C 109.5 . .
C11C C21C H23C 109.5 . .
H21C C21C H23C 109.5 . .
H22C C21C H23C 109.5 . .
C11C C31C H31C 109.5 . .
C11C C31C H32C 109.5 . .
H31C C31C H32C 109.5 . .
C11C C31C H33C 109.5 . .
H31C C31C H33C 109.5 . .
H32C C31C H33C 109.5 . .
C11C C41C H41C 109.5 . .
C11C C41C H42C 109.5 . .
H41C C41C H42C 109.5 . .
C11C C41C H43C 109.5 . .
H41C C41C H43C 109.5 . .
H42C C41C H43C 109.5 . .
C12C O12C H1C 98(2) . .
O12C C12C C32C 108.9(6) . .
O12C C12C C22C 104.5(5) . .
C32C C12C C22C 111.3(6) . .
O12C C12C C42C 109.1(6) . .
C32C C12C C42C 111.2(6) . .
C22C C12C C42C 111.6(6) . .
C12C C22C H24C 109.5 . .
C12C C22C H25C 109.5 . .
H24C C22C H25C 109.5 . .
C12C C22C H26C 109.5 . .
H24C C22C H26C 109.5 . .
H25C C22C H26C 109.5 . .
C12C C32C H34C 109.5 . .
C12C C32C H35C 109.5 . .
H34C C32C H35C 109.5 . .
C12C C32C H36C 109.5 . .
H34C C32C H36C 109.5 . .
H35C C32C H36C 109.5 . .
C12C C42C H44C 109.5 . .
C12C C42C H45C 109.5 . .
H44C C42C H45C 109.5 . .
C12C C42C H46C 109.5 . .
H44C C42C H46C 109.5 . .
H45C C42C H46C 109.5 . .
C13C O13C H1C 121.4(18) . .
O13C C13C C33C 109.1(5) . .
O13C C13C C23C 105.3 . .
C33C C13C C23C 111.2(5) . .
O13C C13C C43C 109.1(5) . .
C33C C13C C43C 110.5(6) . .
C23C C13C C43C 111.4(5) . .
C13C C23C H27C 109.5 . .
C13C C23C H28C 109.5 . .
H27C C23C H28C 109.5 . .
C13C C23C H29C 109.5 . .
H27C C23C H29C 109.5 . .
H28C C23C H29C 109.5 . .
C13C C33C H37C 109.5 . .
C13C C33C H38C 109.5 . .
H37C C33C H38C 109.5 . .
C13C C33C H39C 109.5 . .
H37C C33C H39C 109.5 . .
H38C C33C H39C 109.5 . .
C13C C43C H47C 109.5 . .
C13C C43C H48C 109.5 . .
H47C C43C H48C 109.5 . .
C13C C43C H49C 109.5 . .
H47C C43C H49C 109.5 . .
H48C C43C H49C 109.5 . .

loop_
_geom_bond_atom_site_label_1
_geom_bond_atom_site_label_2
_geom_bond_distance
_geom_bond_site_symmetry_2
O1A C41A 1.373(4) .
O1A H1A 0.95(3) .
C11A C21A 1.373(5) .
C11A C61A 1.389(5) .
C11A C71A 1.509(4) .
C21A C31A 1.387(5) .
C21A H21A 0.9500 .
C31A C41A 1.383(5) .
C31A H31A 0.9500 .
C41A C51A 1.369(5) .
C51A C61A 1.377(5) .
C51A H51A 0.9500 .
C61A H61A 0.9500 .
C71A C71A 1.192(11) 2
C71A C81A 1.518(9) .
C81A C91A 1.604(12) .
C81A H81A 0.9900 .
C81A H82A 0.9900 .
C91A H91A 0.9800 .
C91A H92A 0.9800 .
C91A H93A 0.9800 .
C12A C22A 1.382(5) .
C12A C62A 1.391(5) .
C12A C72A 1.495(4) .
C22A C32A 1.381(5) .
C22A H22A 0.9500 .
C32A C42A 1.385(5) .
C32A H32A 0.9500 .
C42A C52A 1.373(5) .
C52A C62A 1.378(5) .
C52A H52A 0.9500 .
C62A H62A 0.9500 .
C72A C72A 1.346(9) 2
C72A C82A 1.527(9) .
C82A C92A 1.408(13) .
C82A H83A 0.9900 .
C82A H84A 0.9900 .
C92A H94A 0.9800 .
C92A H95A 0.9800 .
C92A H96A 0.9800 .
C13A C23A 1.380(7) .
C13A C63A 1.383(7) .
C13A C73A 1.506(7) .
C23A C33A 1.380(7) .
C23A H23A 0.9500 .
C33A C43A 1.381(7) .
C33A H33A 0.9500 .
C43A C53A 1.367(7) .
C53A C63A 1.393(7) .
C53A H53A 0.9500 .
C63A H63A 0.9500 .
C73A C83A 1.524(13) .
C73A C73A 1.81(3) 2
C83A C93A 1.618(16) .
C83A H85A 0.9900 .
C83A H86A 0.9900 .
C93A H97A 0.9800 .
C93A H98A 0.9800 .
C93A H99A 0.9800 .
O11B C11B 1.446(5) .
O11B H1B 0.83(3) .
C11B C41B 1.495(6) .
C11B C31B 1.512(6) .
C11B C21B 1.512(5) .
C21B H21B 0.9800 .
C21B H22B 0.9800 .
C21B H23B 0.9800 .
C31B H31B 0.9800 .
C31B H32B 0.9800 .
C31B H33B 0.9800 .
C41B H41B 0.9800 .
C41B H42B 0.9800 .
C41B H43B 0.9800 .
O12B C12B 1.448(7) .
O12B H1B 0.85(3) .
C12B C32B 1.505(8) .
C12B C42B 1.508(8) .
C12B C22B 1.510(7) .
C22B H24B 0.9800 .
C22B H25B 0.9800 .
C22B H26B 0.9800 .
C32B H34B 0.9800 .
C32B H35B 0.9800 .
C32B H36B 0.9800 .
C42B H44B 0.9800 .
C42B H45B 0.9800 .
C42B H46B 0.9800 .
O13B C13B 1.452(7) .
O13B H1B 0.87(3) .
C13B C43B 1.493(9) .
C13B C33B 1.512(8) .
C13B C23B 1.513(8) .
C23B H27B 0.9800 .
C23B H28B 0.9800 .
C23B H29B 0.9800 .
C33B H37B 0.9800 .
C33B H38B 0.9800 .
C33B H39B 0.9800 .
C43B H47B 0.9800 .
C43B H48B 0.9800 .
C43B H49B 0.9800 .
O11C C11C 1.424(5) .
O11C H1C 0.83(3) .
C11C C21C 1.519(5) .
C11C C41C 1.521(6) .
C11C C31C 1.522(6) .
C21C H21C 0.9800 .
C21C H22C 0.9800 .
C21C H23C 0.9800 .
C31C H31C 0.9800 .
C31C H32C 0.9800 .
C31C H33C 0.9800 .
C41C H41C 0.9800 .
C41C H42C 0.9800 .
C41C H43C 0.9800 .
O12C C12C 1.431(6) .
O12C H1C 0.85(3) .
C12C C32C 1.513(7) .
C12C C22C 1.518(7) .
C12C C42C 1.525(7) .
C22C H24C 0.9800 .
C22C H25C 0.9800 .
C22C H26C 0.9800 .
C32C H34C 0.9800 .
C32C H35C 0.9800 .
C32C H36C 0.9800 .
C42C H44C 0.9800 .
C42C H45C 0.9800 .
C42C H46C 0.9800 .
O13C C13C 1.427(8) .
O13C H1C 0.84(3) .
C13C C33C 1.512(7) .
C13C C23C 1.5182 .
C13C C43C 1.530(6) .
C23C H27C 0.9800 .
C23C H28C 0.9800 .
C23C H29C 0.9800 .
C33C H37C 0.9800 .
C33C H38C 0.9800 .
C33C H39C 0.9800 .
C43C H47C 0.9800 .
C43C H48C 0.9800 .
C43C H49C 0.9800 .

loop_
_geom_hbond_atom_site_label_D
_geom_hbond_atom_site_label_H
_geom_hbond_atom_site_label_A
_geom_hbond_distance_DH
_geom_hbond_distance_HA
_geom_hbond_distance_DA
_geom_hbond_angle_DHA
_geom_hbond_publ_flag
_geom_hbond_site_symmetry_A
O1A H1A O11C 0.96(3) 1.65(3) 2.590(9) 169(2) y 1_455
O11B H1B O1A 0.82(3) 1.97(3) 2.798(9) 177(2) y 1_555
O11C H1C O11B 0.82(3) 1.86(3) 2.678(14) 168(3) y 1_555

loop_
_geom_torsion_atom_site_label_1
_geom_torsion_atom_site_label_2
_geom_torsion_atom_site_label_3
_geom_torsion_atom_site_label_4
_geom_torsion
_geom_torsion_site_symmetry_1
_geom_torsion_site_symmetry_4
C61A C11A C21A C31A 1.3(4) . .
C71A C11A C21A C31A -175.5(4) . .
C11A C21A C31A C41A -2.5(6) . .
C21A C31A C41A C51A 2.8(8) . .
C21A C31A C41A O1A -177.7(4) . .
O1A C41A C51A C61A 178.5(4) . .
C31A C41A C51A C61A -2.1(8) . .
C41A C51A C61A C11A 0.9(7) . .
C21A C11A C61A C51A -0.5(6) . .
C71A C11A C61A C51A 176.3(4) . .
C21A C11A C71A C71A -73.1(9) . 2
C61A C11A C71A C71A 110.3(8) . 2
C21A C11A C71A C81A 101.2(5) . .
C61A C11A C71A C81A -75.4(6) . .
C71A C71A C81A C91A 95.6(10) 2 .
C11A C71A C81A C91A -78.9(6) . .
C62A C12A C22A C32A 0.1(4) . .
C72A C12A C22A C32A 175.6(4) . .
C12A C22A C32A C42A 1.0(6) . .
C22A C32A C42A C52A -1.8(8) . .
C32A C42A C52A C62A 1.5(9) . .
C42A C52A C62A C12A -0.4(8) . .
C22A C12A C62A C52A -0.4(6) . .
C72A C12A C62A C52A -175.9(5) . .
C22A C12A C72A C72A 89.9(7) . 2
C62A C12A C72A C72A -94.8(7) . 2
C22A C12A C72A C82A -90.5(5) . .
C62A C12A C72A C82A 84.9(6) . .
C72A C72A C82A C92A -107.1(9) 2 .
C12A C72A C82A C92A 73.3(8) . .
C63A C13A C23A C33A 0.5(5) . .
C73A C13A C23A C33A 174.9(10) . .
C13A C23A C33A C43A -0.9(8) . .
C23A C33A C43A C53A 1.3(11) . .
C33A C43A C53A C63A -1.4(12) . .
C23A C13A C63A C53A -0.6(9) . .
C73A C13A C63A C53A -174.8(11) . .
C43A C53A C63A C13A 1.1(12) . .
C23A C13A C73A C83A 72.8(16) . .
C63A C13A C73A C83A -113.2(13) . .
C23A C13A C73A C73A -114.1(14) . 2
C63A C13A C73A C73A 59.9(17) . 2
C13A C73A C83A C93A 77.1(19) . .
C73A C73A C83A C93A -94(2) 2 .
